data_1520211
loop_
_publ_author_name
'Callear, Samantha K.'
'Hursthouse, Michael B.'

_publ_section_title
;
 1-Methylimidazolium methyloxalate
;
_journal_name_full 'Crystal Structure Report Archive'
_journal_page_first 463
_journal_year 2008
_chemical_formula_sum 'C7 H10 N2 O4'
_chemical_formula_weight 186.17
_chemical_name_systematic
;
Methyloxalate & 1-methylimidazolium
;
_space_group_IT_number 14
_symmetry_cell_setting monoclinic
_symmetry_space_group_name_Hall '-P 2ybc'
_symmetry_space_group_name_H-M 'P 1 21/c 1'
_atom_sites_solution_hydrogens geom
_atom_sites_solution_primary direct
_atom_sites_solution_secondary difmap
_cell_angle_alpha 90.00
_cell_angle_beta 98.878(4)
_cell_angle_gamma 90.00
_cell_formula_units_Z 4
_cell_length_a 6.4624(4)
_cell_length_b 18.8186(10)
_cell_length_c 7.1493(5)
_cell_measurement_reflns_used 2011
_cell_measurement_temperature 120(2)
_cell_measurement_theta_max 27.48
_cell_measurement_theta_min 2.91
_cell_volume 859.03(9)
_computing_cell_refinement 'DENZO (Otwinowski & Minor, 1997) & COLLECT (Hooft, R.W.W., 1998)'
_computing_data_collection 'COLLECT (Hooft, R.W.W., 1998)'
_computing_data_reduction 'DENZO (Otwinowski & Minor, 1997) & COLLECT (Hooft, R.W.W., 1998)'
_computing_structure_refinement 'SHELXL-97 (Sheldrick, 1997)'
_diffrn_ambient_temperature 120(2)
_diffrn_detector_area_resol_mean 9.091
_diffrn_measured_fraction_theta_full 0.997
_diffrn_measured_fraction_theta_max 0.997
_diffrn_measurement_device_type 'Bruker-Nonius 95mm CCD camera on \k-goniostat'
_diffrn_measurement_method '\f & \w scans'
_diffrn_radiation_monochromator '10cm confocal mirrors'
_diffrn_radiation_source 'Bruker-Nonius FR591 rotating anode'
_diffrn_radiation_type MoK\a
_diffrn_radiation_wavelength 0.71073
_diffrn_reflns_av_R_equivalents 0.1031
_diffrn_reflns_av_sigmaI/netI 0.0812
_diffrn_reflns_limit_h_max 8
_diffrn_reflns_limit_h_min -8
_diffrn_reflns_limit_k_max 24
_diffrn_reflns_limit_k_min -24
_diffrn_reflns_limit_l_max 9
_diffrn_reflns_limit_l_min -9
_diffrn_reflns_number 11322
_diffrn_reflns_theta_full 27.48
_diffrn_reflns_theta_max 27.48
_diffrn_reflns_theta_min 3.19
_exptl_absorpt_coefficient_mu 0.119
_exptl_absorpt_correction_T_max 0.9988
_exptl_absorpt_correction_T_min 0.9929
_exptl_absorpt_correction_type multi-scan
_exptl_absorpt_process_details 'SADABS V2.10 (Sheldrick, G.M., 2003)'
_exptl_crystal_colour colourless
_exptl_crystal_density_diffrn 1.439
_exptl_crystal_density_method 'not measured'
_exptl_crystal_description lath
_exptl_crystal_F_000 392
_exptl_crystal_size_max 0.06
_exptl_crystal_size_mid 0.05
_exptl_crystal_size_min 0.01
_refine_diff_density_max 0.225
_refine_diff_density_min -0.261
_refine_diff_density_rms 0.060
_refine_ls_extinction_method none
_refine_ls_goodness_of_fit_ref 1.044
_refine_ls_hydrogen_treatment constr
_refine_ls_matrix_type full
_refine_ls_number_parameters 121
_refine_ls_number_reflns 1972
_refine_ls_number_restraints 0
_refine_ls_restrained_S_all 1.044
_refine_ls_R_factor_all 0.1145
_refine_ls_R_factor_gt 0.0609
_refine_ls_shift/su_max 0.000
_refine_ls_shift/su_mean 0.000
_refine_ls_structure_factor_coef Fsqd
_refine_ls_weighting_details 'calc w=1/[\s^2^(Fo^2^)+(0.0329P)^2^+0.5107P] where P=(Fo^2^+2Fc^2^)/3'
_refine_ls_weighting_scheme calc
_refine_ls_wR_factor_gt 0.1067
_refine_ls_wR_factor_ref 0.1230
_reflns_number_gt 1279
_reflns_number_total 1972
_reflns_threshold_expression >2sigma(I)
_cod_data_source_file eCrystal-463.cif
_cod_data_source_block 06skc0034p21c
_cod_depositor_comments
;
Citation :
Callear, Samantha K. and Hursthouse, Michael B. (2008) 
University of Southampton, Crystal Structure Report Archive. 
(doi:10.5258/ecrystals/463)

More at:
http://ecrystals.chem.soton.ac.uk/463/

The following automatic conversions were performed:

'_symmetry_cell_setting' value 'Monoclinic' changed to 'monoclinic'
according to the built-in table from CIF Core dictionary named
'cif_core.dic' version 2.4.1 from 2010-06-29.

Automatic conversion script
Id: cif_fix_values 3392 2015-05-12 13:50:21Z andrius 
;
_cod_original_sg_symbol_H-M P21/c
_cod_database_code 1520211

loop_
_symmetry_equiv_pos_as_xyz
'x, y, z'
'-x, y+1/2, -z+1/2'
'-x, -y, -z'
'x, -y-1/2, z-1/2'

loop_
_atom_site_label
_atom_site_type_symbol
_atom_site_fract_x
_atom_site_fract_y
_atom_site_fract_z
_atom_site_U_iso_or_equiv
_atom_site_adp_type
_atom_site_occupancy
_atom_site_symmetry_multiplicity
_atom_site_calc_flag
_atom_site_refinement_flags
_atom_site_disorder_assembly
_atom_site_disorder_group
C1 C 0.4337(4) 0.56521(12) 0.6478(3) 0.0195(5) Uani 1 1 d . . .
C2 C 0.6509(4) 0.59772(13) 0.7321(3) 0.0203(5) Uani 1 1 d . . .
C3 C 0.1090(4) 0.58775(14) 0.4594(4) 0.0272(6) Uani 1 1 d . . .
H3A H 0.1182 0.5450 0.3828 0.041 Uiso 1 1 calc R . .
H3B H 0.0363 0.6253 0.3800 0.041 Uiso 1 1 calc R . .
H3C H 0.0312 0.5769 0.5632 0.041 Uiso 1 1 calc R . .
O1A O 0.3773(3) 0.50644(9) 0.6826(2) 0.0266(4) Uani 1 1 d . . .
O1B O 0.3184(2) 0.61160(8) 0.5367(2) 0.0228(4) Uani 1 1 d . . .
O2A O 0.7714(2) 0.55453(8) 0.8312(2) 0.0251(4) Uani 1 1 d . . .
O2B O 0.6838(3) 0.66024(9) 0.6971(2) 0.0279(4) Uani 1 1 d . . .
C22 C 1.3045(3) 0.60304(12) 1.0561(3) 0.0190(5) Uani 1 1 d . . .
H22 H 1.3420 0.5552 1.0874 0.023 Uiso 1 1 calc R . .
C24 C 1.1270(4) 0.69730(13) 0.9453(3) 0.0240(6) Uani 1 1 d . . .
H24 H 1.0166 0.7266 0.8851 0.029 Uiso 1 1 calc R . .
C25 C 1.3182(4) 0.71957(13) 1.0289(4) 0.0246(6) Uani 1 1 d . . .
H25 H 1.3680 0.7671 1.0384 0.029 Uiso 1 1 calc R . .
C26 C 1.6411(4) 0.65895(13) 1.2006(3) 0.0252(6) Uani 1 1 d . . .
H26A H 1.6394 0.6710 1.3337 0.038 Uiso 1 1 calc R . .
H26B H 1.7257 0.6939 1.1445 0.038 Uiso 1 1 calc R . .
H26C H 1.7017 0.6115 1.1924 0.038 Uiso 1 1 calc R . .
N21 N 1.4261(3) 0.65961(10) 1.0975(3) 0.0187(4) Uani 1 1 d . . .
N23 N 1.1217(3) 0.62492(10) 0.9634(3) 0.0216(5) Uani 1 1 d . . .
H23 H 1.0147 0.5974 0.9206 0.035(8) Uiso 1 1 calc R . .

loop_
_atom_site_aniso_label
_atom_site_aniso_U_11
_atom_site_aniso_U_22
_atom_site_aniso_U_33
_atom_site_aniso_U_23
_atom_site_aniso_U_13
_atom_site_aniso_U_12
C1 0.0240(13) 0.0165(13) 0.0179(12) -0.0017(10) 0.0030(10) 0.0013(10)
C2 0.0198(13) 0.0189(13) 0.0216(12) 0.0001(11) 0.0015(10) 0.0007(10)
C3 0.0175(13) 0.0273(14) 0.0337(15) -0.0007(12) -0.0057(11) -0.0030(11)
O1A 0.0260(10) 0.0215(9) 0.0307(10) 0.0042(8) -0.0011(8) -0.0042(8)
O1B 0.0179(9) 0.0183(9) 0.0302(10) 0.0021(7) -0.0028(7) -0.0006(7)
O2A 0.0223(9) 0.0196(9) 0.0303(10) 0.0027(8) -0.0053(7) 0.0003(7)
O2B 0.0264(10) 0.0185(9) 0.0355(10) 0.0028(8) -0.0053(8) -0.0038(7)
C22 0.0205(12) 0.0150(12) 0.0209(13) 0.0001(10) 0.0017(10) 0.0007(10)
C24 0.0254(13) 0.0179(13) 0.0273(14) 0.0049(11) -0.0003(11) 0.0021(10)
C25 0.0255(14) 0.0156(13) 0.0312(15) 0.0005(11) 0.0000(11) 0.0001(10)
C26 0.0183(13) 0.0279(14) 0.0274(13) -0.0016(11) -0.0026(10) -0.0015(11)
N21 0.0178(10) 0.0180(10) 0.0194(10) -0.0002(9) -0.0006(8) -0.0004(8)
N23 0.0204(11) 0.0209(11) 0.0217(11) 0.0012(9) -0.0025(9) -0.0029(9)

loop_
_atom_type_symbol
_atom_type_description
_atom_type_scat_dispersion_real
_atom_type_scat_dispersion_imag
_atom_type_scat_source
C C 0.0033 0.0016 'International Tables Vol C Tables 4.2.6.8 and 6.1.1.4'
H H 0.0000 0.0000 'International Tables Vol C Tables 4.2.6.8 and 6.1.1.4'
N N 0.0061 0.0033 'International Tables Vol C Tables 4.2.6.8 and 6.1.1.4'
O O 0.0106 0.0060 'International Tables Vol C Tables 4.2.6.8 and 6.1.1.4'

loop_
_geom_angle_atom_site_label_1
_geom_angle_atom_site_label_2
_geom_angle_atom_site_label_3
_geom_angle
_geom_angle_site_symmetry_1
_geom_angle_site_symmetry_3
O1A C1 O1B 124.6(2) . .
O1A C1 C2 124.2(2) . .
O1B C1 C2 111.1(2) . .
O2B C2 O2A 128.3(2) . .
O2B C2 C1 118.0(2) . .
O2A C2 C1 113.8(2) . .
O1B C3 H3A 109.5 . .
O1B C3 H3B 109.5 . .
H3A C3 H3B 109.5 . .
O1B C3 H3C 109.5 . .
H3A C3 H3C 109.5 . .
H3B C3 H3C 109.5 . .
C1 O1B C3 115.36(18) . .
N23 C22 N21 108.2(2) . .
N23 C22 H22 125.9 . .
N21 C22 H22 125.9 . .
C25 C24 N23 107.5(2) . .
C25 C24 H24 126.2 . .
N23 C24 H24 126.2 . .
C24 C25 N21 106.3(2) . .
C24 C25 H25 126.8 . .
N21 C25 H25 126.8 . .
N21 C26 H26A 109.5 . .
N21 C26 H26B 109.5 . .
H26A C26 H26B 109.5 . .
N21 C26 H26C 109.5 . .
H26A C26 H26C 109.5 . .
H26B C26 H26C 109.5 . .
C22 N21 C25 109.13(19) . .
C22 N21 C26 125.87(19) . .
C25 N21 C26 125.0(2) . .
C22 N23 C24 108.8(2) . .
C22 N23 H23 125.6 . .
C24 N23 H23 125.6 . .

loop_
_geom_bond_atom_site_label_1
_geom_bond_atom_site_label_2
_geom_bond_distance
_geom_bond_site_symmetry_2
C1 O1A 1.202(3) .
C1 O1B 1.329(3) .
C1 C2 1.564(3) .
C2 O2B 1.228(3) .
C2 O2A 1.264(3) .
C3 O1B 1.452(3) .
C3 H3A 0.9800 .
C3 H3B 0.9800 .
C3 H3C 0.9800 .
C22 N23 1.328(3) .
C22 N21 1.329(3) .
C22 H22 0.9500 .
C24 C25 1.353(3) .
C24 N23 1.369(3) .
C24 H24 0.9500 .
C25 N21 1.376(3) .
C25 H25 0.9500 .
C26 N21 1.469(3) .
C26 H26A 0.9800 .
C26 H26B 0.9800 .
C26 H26C 0.9800 .
N23 H23 0.8800 .

loop_
_geom_hbond_atom_site_label_D
_geom_hbond_atom_site_label_H
_geom_hbond_atom_site_label_A
_geom_hbond_distance_DH
_geom_hbond_distance_HA
_geom_hbond_distance_DA
_geom_hbond_angle_DHA
_geom_hbond_site_symmetry_A
N23 H23 O2A 0.88 1.80 2.667(3) 170.5 .
